data_9000757
loop_
_publ_author_name
'Phillips, T. L.'
'Loveless, J. K.'
'Bailey, S. W.'

_publ_section_title
;
 Cr3+ coordination in chlorites: a structural study of ten chromian chlorites
 Day Book Body, N. C.
;
_journal_name_full 'American Mineralogist'
_journal_page_first 112
_journal_page_last 122
_journal_volume 65
_journal_year 1980
_chemical_formula_sum 'Al1.67 Cr0.28 H8 Mg5 O18 Si3.04'
_chemical_name_mineral Clinochlore
_space_group_IT_number 2
_symmetry_space_group_name_Hall '-P 1 (1/2*x+1/2*y,1/2*x-1/2*y,-z)'
_symmetry_space_group_name_H-M 'C -1'
_cell_angle_alpha 90.45
_cell_angle_beta 97.35
_cell_angle_gamma 89.98
_cell_formula_units_Z 2
_cell_length_a 5.327
_cell_length_b 9.227
_cell_length_c 14.356
_cell_volume 699.810
_database_code_amcsd 0000770
_exptl_crystal_density_diffrn 2.670
_cod_original_formula_sum 'Mg5 Al1.67 Cr.28 Si3.04 O18 H8'
_cod_database_code 9000757

loop_
_space_group_symop_operation_xyz
x,y,z
1/2+x,1/2+y,z
-x,-y,-z
1/2-x,1/2-y,-z

loop_
_atom_site_aniso_label
_atom_site_aniso_U_11
_atom_site_aniso_U_22
_atom_site_aniso_U_33
_atom_site_aniso_U_12
_atom_site_aniso_U_13
_atom_site_aniso_U_23
Mg1 0.01287 0.01811 0.02978 -0.00099 0.00267 0.00133
Mg2 0.01259 0.01768 0.03060 -0.00148 0.00229 0.00080
Mg3 0.01541 0.01855 0.03409 -0.00198 0.00229 0.00120
Al1_1 0.00806 0.00992 0.02300 -0.00198 0.00191 0.00133
Cr1 0.00806 0.00992 0.02300 -0.00198 0.00191 0.00133
Si1 0.00566 0.00819 0.02198 -0.00173 0.00152 0.00106
Al1_2 0.00566 0.00819 0.02198 -0.00173 0.00152 0.00106
Si2 0.00523 0.00863 0.02208 -0.00123 0.00114 0.00120
Al2 0.00523 0.00863 0.02208 -0.00123 0.00114 0.00120
O-h1 0.00848 0.01423 0.02362 -0.00049 0.00152 0.00200
O-h2 0.01555 0.01811 0.02259 -0.00272 0.00038 0.00133
O-h3 0.01697 0.01811 0.02259 -0.00198 0.00191 0.00266
O-h4 0.01273 0.01639 0.02259 -0.00074 -0.00076 0.00067
O1 0.00707 0.01251 0.02465 -0.00198 0.00229 0.00266
O2 0.00848 0.01078 0.02362 -0.00222 0.00191 0.00000
O3 0.01838 0.01725 0.02670 -0.00321 0.00152 0.00200
O4 0.01414 0.01725 0.03081 -0.00025 0.00114 -0.00133
O5 0.01273 0.02243 0.03081 -0.00420 0.00114 0.00466

loop_
_atom_site_label
_atom_site_fract_x
_atom_site_fract_y
_atom_site_fract_z
_atom_site_occupancy
_atom_site_U_iso_or_equiv
_atom_site_type_symbol
_atom_site_attached_hydrogens
Mg1 0.00000 0.00000 0.00000 1.00000 ? Mg 0
Mg2 0.00150 0.33360 -0.00010 1.00000 ? Mg 0
Mg3 -0.00080 0.16670 0.49990 1.00000 ? Mg 0
Al1_1 0.00000 0.50000 0.50000 0.71000 ? Al 0
Cr1 0.00000 0.50000 0.50000 0.28000 ? Cr 0
Si1 0.23280 0.16880 0.19200 0.76000 ? Si 0
Al1_2 0.23280 0.16880 0.19200 0.24000 ? Al 0
Si2 0.73320 0.00220 0.19190 0.76000 ? Si 0
Al2 0.73320 0.00220 0.19190 0.24000 ? Al 0
O-h1 0.69150 0.33380 0.07270 1.00000 ? O 0
O-h2 0.15820 -0.00090 0.43050 1.00000 ? O 0
O-h3 0.13490 0.33960 0.43030 1.00000 ? O 0
O-h4 0.63510 0.15820 0.43080 1.00000 ? O 0
O1 0.19350 0.16730 0.07690 1.00000 ? O 0
O2 0.69380 0.00110 0.07670 1.00000 ? O 0
O3 0.21070 0.33640 0.23330 1.00000 ? O 0
O4 0.51510 0.10450 0.23340 1.00000 ? O 0
O5 0.01480 0.06740 0.23300 1.00000 ? O 0
H1 0.68700 0.34300 0.14200 1.00000 0.01900 H 0
H2 0.12700 0.01200 0.37100 1.00000 0.01900 H 0
H3 0.12900 0.35100 0.36700 1.00000 0.01900 H 0
H4 0.60800 0.15700 0.36800 1.00000 0.01900 H 0

loop_
_cod_changelog_entry_id
_cod_changelog_entry_author
_cod_changelog_entry_date
_cod_changelog_entry_text
1
;cod-tools version 3.8.0
Id: cif_guess_AMCSD_atom_types 9581 2023-05-17 12:35:41Z saulius
;
2023-05-18T08:39:18+03:00
;Derived atom types and hydrogen counts
from atom names that follow the AMCSD naming convention
(Wat == water, O-H == hydroxyl).
;
2
;cod-tools version 3.10.1
Id: cif_fix_AMCSD_aniso_labels 10200 2024-08-01 14:09:44Z saulius
;
2024-08-02T12:19:49+03:00
;Changed the following '_atom_site_aniso_label' values:
'Oh1' -> 'O-h1'
'Oh2' -> 'O-h2'
'Oh3' -> 'O-h3'
'Oh4' -> 'O-h4'
;
3
;cod-tools version 3.10.1
Id: cif_fix_AMCSD_atom_labels 10224 2024-08-07 11:09:31Z saulius
;
2024-08-07T19:38:05+03:00
;Changed the following '_atom_site_label' values:
the first duplicated label 'Al1'  converted to 'Al1_1'
duplicated label 'Al1' at index 6 converted to 'Al1_2'
;

loop_
_cod_related_entry_id
_cod_related_entry_database
_cod_related_entry_code
1 AMCSD 0000770
